data_7011370
loop_
_publ_author_name
'Ahmad, Mustaffa'
'Perera, Sarath D.'
'Shaw, Bernard L.'
'Thornton-Pett, Mark'

_publ_section_title
;
 Uni-, bi- and ter-dentate complexes formed from
 PPh2CH2C(R)&#xE001;NNHC(&#xE001;O)Ph (R = But or Ph) and Pd or Pt:
 crystal structures of [PdCl{PPh2CH2C(But)&#xE001;NN&#xE001;C(Ph)O}],
 [Pt{PPh2CH&#xE001;C(Ph)NN&#xE001;C(Ph)O}{PPh2CH2C(Ph)&#xE001;NNHC(&#xE001;O)Ph}]
 and [Pd{PPh2CH&#xE001;C(But)NHNC(&#xE001;O)Ph}2]
;
_journal_issue 9
_journal_name_full 'Journal of the Chemical Society, Dalton Transactions'
_journal_page_first 1954
_journal_paper_doi 10.1039/b111079a
_journal_year 2002
_chemical_formula_sum 'C51 H54 Cl2 N4 O2 P2 Pd'
_chemical_formula_weight 994.22
_chemical_name_systematic
; 
? 
;
_space_group_IT_number 61
_symmetry_cell_setting orthorhombic
_symmetry_space_group_name_Hall '-P 2ac 2ab'
_symmetry_space_group_name_H-M 'P b c a'
_atom_sites_solution_hydrogens geom
_atom_sites_solution_primary direct
_atom_sites_solution_secondary difmap
_audit_creation_method SHELXL-97
_cell_angle_alpha 90.00
_cell_angle_beta 90.00
_cell_angle_gamma 90.00
_cell_formula_units_Z 8
_cell_length_a 25.162(2)
_cell_length_b 19.489(2)
_cell_length_c 19.329(2)
_cell_measurement_reflns_used 60
_cell_measurement_temperature 200(2)
_cell_measurement_theta_max 20.0
_cell_measurement_theta_min 17.5
_cell_volume 9478.6(16)
_computing_cell_refinement 'Stoe DIF4'
_computing_data_collection 'Stoe DIF4'
_computing_data_reduction 'Stoe REDU4'
_computing_molecular_graphics
;
ORTEP3 for Windows (Farrugia, 1997) 
XSeed (Barbour, 2001)
;
_computing_publication_material 'WC (Thornton-Pett, 2000)'
_computing_structure_refinement 'SHELXL-97 (Sheldrick, 1997)'
_computing_structure_solution 'SHELXS-97 (Sheldrick, 1990)'
_diffrn_ambient_temperature 200(2)
_diffrn_measured_fraction_theta_full 1.000
_diffrn_measured_fraction_theta_max 1.000
_diffrn_measurement_device_type 'STOE STADI4 4-circle-diffractometer'
_diffrn_measurement_method \w-\q-scans
_diffrn_radiation_collimation '0.8 mm'
_diffrn_radiation_detector 'NaI(Tl) scintillation counter'
_diffrn_radiation_monochromator 'planar graphite'
_diffrn_radiation_polarisn_norm 90.0
_diffrn_radiation_source 'fine-focus sealed tube'
_diffrn_radiation_type MoK\a
_diffrn_radiation_wavelength 0.71069
_diffrn_reflns_av_R_equivalents 0.0101
_diffrn_reflns_av_sigmaI/netI 0.0211
_diffrn_reflns_limit_h_max 29
_diffrn_reflns_limit_h_min -29
_diffrn_reflns_limit_k_max 23
_diffrn_reflns_limit_k_min -11
_diffrn_reflns_limit_l_max 0
_diffrn_reflns_limit_l_min -22
_diffrn_reflns_number 8502
_diffrn_reflns_theta_full 24.99
_diffrn_reflns_theta_max 24.99
_diffrn_reflns_theta_min 1.62
_diffrn_standards_decay_% 0
_diffrn_standards_interval_time 60
_diffrn_standards_number 3
_exptl_absorpt_coefficient_mu 0.616
_exptl_absorpt_correction_T_max 0.6794
_exptl_absorpt_correction_T_min 0.6517
_exptl_absorpt_correction_type psi-scan
_exptl_crystal_colour orange
_exptl_crystal_density_diffrn 1.393
_exptl_crystal_density_method 'not measured'
_exptl_crystal_description prism
_exptl_crystal_F_000 4112
_exptl_crystal_size_max 0.76
_exptl_crystal_size_mid 0.68
_exptl_crystal_size_min 0.68
_refine_diff_density_max 0.492
_refine_diff_density_min -0.603
_refine_diff_density_rms 0.061
_refine_ls_extinction_method none
_refine_ls_goodness_of_fit_ref 1.069
_refine_ls_hydrogen_treatment mixed
_refine_ls_matrix_type full
_refine_ls_number_parameters 571
_refine_ls_number_reflns 8340
_refine_ls_number_restraints 223
_refine_ls_restrained_S_all 1.064
_refine_ls_R_factor_all 0.0443
_refine_ls_R_factor_gt 0.0316
_refine_ls_shift/su_max 0.003
_refine_ls_shift/su_mean 0.000
_refine_ls_structure_factor_coef Fsqd
_refine_ls_weighting_details 'calc w=1/[\s^2^(Fo^2^)+(0.0251P)^2^+14.0243P] where P=(Fo^2^+2Fc^2^)/3'
_refine_ls_weighting_scheme calc
_refine_ls_wR_factor_gt 0.0718
_refine_ls_wR_factor_ref 0.0792
_reflns_number_gt 6888
_reflns_number_total 8340
_reflns_threshold_expression >2sigma(I)
_cod_data_source_file b111079a.txt
_cod_data_source_block sp33
_cod_depositor_comments
;
The following automatic conversions were performed:

'_exptl_absorpt_correction_type' tag value 'psi-scans' was replaced
with 'psi-scan' value.

Automatic conversion script
Id: cif_fix_values 1646 2011-03-28 12:23:43Z adriana 
;
_cod_original_sg_symbol_H-M Pbca
_cod_database_code 7011370

loop_
_symmetry_equiv_pos_as_xyz
'x, y, z'
'-x+1/2, -y, z+1/2'
'-x, y+1/2, -z+1/2'
'x+1/2, -y+1/2, -z'
'-x, -y, -z'
'x-1/2, y, -z-1/2'
'x, -y-1/2, z-1/2'
'-x-1/2, y-1/2, z'

loop_
_atom_site_label
_atom_site_type_symbol
_atom_site_fract_x
_atom_site_fract_y
_atom_site_fract_z
_atom_site_U_iso_or_equiv
_atom_site_adp_type
_atom_site_occupancy
_atom_site_symmetry_multiplicity
_atom_site_calc_flag
_atom_site_refinement_flags
_atom_site_disorder_assembly
_atom_site_disorder_group
Pd Pd 0.369935(7) 0.066924(9) 0.239766(10) 0.02219(6) Uani 1 1 d . . .
P1 P 0.42102(2) 0.15395(3) 0.27920(3) 0.02354(14) Uani 1 1 d D . .
C111 C 0.46514(10) 0.14724(13) 0.35403(13) 0.0262(6) Uani 1 1 d D . .
C112 C 0.44377(11) 0.15411(15) 0.42019(14) 0.0337(6) Uani 1 1 d D . .
H112 H 0.4066 0.1606 0.4258 0.040 Uiso 1 1 calc R . .
C113 C 0.47639(12) 0.15150(17) 0.47781(15) 0.0423(7) Uani 1 1 d D . .
H113 H 0.4616 0.1572 0.5227 0.051 Uiso 1 1 calc R . .
C114 C 0.53038(12) 0.14063(16) 0.47042(15) 0.0387(7) Uani 1 1 d D . .
H114 H 0.5526 0.1384 0.5101 0.046 Uiso 1 1 calc R . .
C115 C 0.55176(11) 0.13304(14) 0.40539(14) 0.0333(6) Uani 1 1 d D . .
H115 H 0.5888 0.1252 0.4004 0.040 Uiso 1 1 calc R . .
C116 C 0.51982(10) 0.13665(13) 0.34723(14) 0.0290(6) Uani 1 1 d D . .
H116 H 0.5351 0.1319 0.3025 0.035 Uiso 1 1 calc R . .
C121 C 0.46715(10) 0.18262(13) 0.21188(13) 0.0253(5) Uani 1 1 d D . .
C122 C 0.47584(11) 0.25192(14) 0.20099(14) 0.0324(6) Uani 1 1 d D . .
H122 H 0.4570 0.2849 0.2276 0.039 Uiso 1 1 calc R . .
C123 C 0.51207(12) 0.27330(16) 0.15138(15) 0.0397(7) Uani 1 1 d D . .
H123 H 0.5177 0.3209 0.1440 0.048 Uiso 1 1 calc R . .
C124 C 0.53984(12) 0.22610(16) 0.11273(16) 0.0421(7) Uani 1 1 d D . .
H124 H 0.5645 0.2412 0.0788 0.051 Uiso 1 1 calc R . .
C125 C 0.53185(12) 0.15686(17) 0.12325(16) 0.0422(7) Uani 1 1 d D . .
H125 H 0.5512 0.1242 0.0969 0.051 Uiso 1 1 calc R . .
C126 C 0.49544(11) 0.13504(15) 0.17243(14) 0.0349(6) Uani 1 1 d D . .
H126 H 0.4897 0.0873 0.1793 0.042 Uiso 1 1 calc R . .
C2 C 0.37912(10) 0.22169(14) 0.30242(14) 0.0288(6) Uani 1 1 d . . .
H2 H 0.3926 0.2529 0.3359 0.035 Uiso 1 1 calc R . .
C3 C 0.32930(10) 0.23492(13) 0.27801(13) 0.0263(6) Uani 1 1 d . . .
C31 C 0.29761(11) 0.29624(14) 0.30745(15) 0.0336(6) Uani 1 1 d . . .
C32 C 0.28874(13) 0.28585(18) 0.38547(16) 0.0453(8) Uani 1 1 d . . .
H32A H 0.3231 0.2808 0.4086 0.068 Uiso 1 1 calc R . .
H32B H 0.2674 0.2445 0.3930 0.068 Uiso 1 1 calc R . .
H32C H 0.2700 0.3257 0.4045 0.068 Uiso 1 1 calc R . .
C33 C 0.33034(13) 0.36192(15) 0.29559(18) 0.0440(8) Uani 1 1 d . . .
H33A H 0.3381 0.3668 0.2462 0.066 Uiso 1 1 calc R . .
H33B H 0.3637 0.3590 0.3215 0.066 Uiso 1 1 calc R . .
H33C H 0.3100 0.4018 0.3115 0.066 Uiso 1 1 calc R . .
C34 C 0.24363(11) 0.30575(16) 0.27197(17) 0.0412(7) Uani 1 1 d . . .
H34A H 0.2489 0.3116 0.2221 0.062 Uiso 1 1 calc R . .
H34B H 0.2260 0.3465 0.2908 0.062 Uiso 1 1 calc R . .
H34C H 0.2215 0.2652 0.2803 0.062 Uiso 1 1 calc R . .
N5 N 0.30556(9) 0.19883(12) 0.22823(12) 0.0291(5) Uani 1 1 d . . .
H5 H 0.2769(12) 0.2084(16) 0.2155(16) 0.035 Uiso 1 1 d . . .
N6 N 0.33195(8) 0.14959(11) 0.18880(11) 0.0273(5) Uani 1 1 d . . .
O6 O 0.26605(8) 0.17278(11) 0.11017(11) 0.0405(5) Uani 1 1 d . . .
C6 C 0.30803(11) 0.14262(14) 0.12611(14) 0.0308(6) Uani 1 1 d D . .
C61 C 0.33682(12) 0.10122(14) 0.07281(14) 0.0353(7) Uani 1 1 d D . .
C62 C 0.39117(14) 0.1036(2) 0.06696(18) 0.0601(10) Uani 1 1 d D . .
H62 H 0.4113 0.1275 0.1008 0.072 Uiso 1 1 calc R . .
C63 C 0.41730(19) 0.0716(3) 0.0125(2) 0.0871(16) Uani 1 1 d D . .
H63 H 0.4549 0.0743 0.0090 0.105 Uiso 1 1 calc R . .
C64 C 0.3888(2) 0.0362(2) -0.0361(2) 0.0762(13) Uani 1 1 d D . .
H64 H 0.4066 0.0139 -0.0732 0.091 Uiso 1 1 calc R . .
C65 C 0.3347(2) 0.0333(2) -0.03115(19) 0.0679(12) Uani 1 1 d D . .
H65 H 0.3148 0.0093 -0.0652 0.082 Uiso 1 1 calc R . .
C66 C 0.30847(15) 0.06523(17) 0.02344(18) 0.0522(9) Uani 1 1 d D . .
H66 H 0.2709 0.0623 0.0268 0.063 Uiso 1 1 calc R . .
P7 P 0.41097(3) -0.02628(3) 0.28478(4) 0.02653(15) Uani 1 1 d D . .
C711 C 0.48087(10) -0.02626(13) 0.31075(15) 0.0304(6) Uani 1 1 d D . .
C712 C 0.51952(11) -0.02559(14) 0.25858(17) 0.0374(7) Uani 1 1 d D . .
H712 H 0.5089 -0.0249 0.2114 0.045 Uiso 1 1 calc R . .
C713 C 0.57308(12) -0.02598(16) 0.27507(19) 0.0460(8) Uani 1 1 d D . .
H713 H 0.5989 -0.0243 0.2393 0.055 Uiso 1 1 calc R . .
C714 C 0.58913(12) -0.02888(16) 0.3435(2) 0.0487(9) Uani 1 1 d D . .
H714 H 0.6259 -0.0301 0.3547 0.058 Uiso 1 1 calc R . .
C715 C 0.55158(12) -0.02991(15) 0.39512(18) 0.0437(8) Uani 1 1 d D . .
H715 H 0.5626 -0.0319 0.4421 0.052 Uiso 1 1 calc R . .
C716 C 0.49755(11) -0.02807(14) 0.37955(16) 0.0354(7) Uani 1 1 d D . .
H716 H 0.4721 -0.0280 0.4158 0.042 Uiso 1 1 calc R . .
C721 C 0.37721(10) -0.05886(14) 0.36212(14) 0.0295(6) Uani 1 1 d D . .
C722 C 0.36740(10) -0.12912(15) 0.36833(15) 0.0333(6) Uani 1 1 d D . .
H722 H 0.3771 -0.1594 0.3319 0.040 Uiso 1 1 calc R . .
C723 C 0.34353(11) -0.15470(16) 0.42746(17) 0.0411(7) Uani 1 1 d D . .
H723 H 0.3369 -0.2025 0.4312 0.049 Uiso 1 1 calc R . .
C724 C 0.32934(11) -0.11203(17) 0.48085(16) 0.0430(8) Uani 1 1 d D . .
H724 H 0.3130 -0.1302 0.5212 0.052 Uiso 1 1 calc R . .
C725 C 0.33905(12) -0.04205(18) 0.47547(16) 0.0437(8) Uani 1 1 d D . .
H725 H 0.3295 -0.0122 0.5123 0.052 Uiso 1 1 calc R . .
C726 C 0.36277(11) -0.01572(16) 0.41602(15) 0.0375(7) Uani 1 1 d D . .
H726 H 0.3691 0.0322 0.4123 0.045 Uiso 1 1 calc R . .
C8 C 0.41092(12) -0.08957(14) 0.22021(14) 0.0334(6) Uani 1 1 d . . .
H8 H 0.4375 -0.1240 0.2243 0.040 Uiso 1 1 calc R . .
C9 C 0.37753(11) -0.09554(14) 0.16489(14) 0.0308(6) Uani 1 1 d . . .
C91 C 0.38744(12) -0.15133(16) 0.10973(16) 0.0390(7) Uani 1 1 d . . .
C92 C 0.3527(2) -0.1431(2) 0.0456(2) 0.0873(16) Uani 1 1 d . . .
H92A H 0.3606 -0.1800 0.0128 0.131 Uiso 1 1 calc R . .
H92B H 0.3600 -0.0986 0.0239 0.131 Uiso 1 1 calc R . .
H92C H 0.3152 -0.1453 0.0590 0.131 Uiso 1 1 calc R . .
C93 C 0.44495(17) -0.1518(3) 0.0875(3) 0.0973(19) Uani 1 1 d . . .
H93A H 0.4676 -0.1615 0.1276 0.146 Uiso 1 1 calc R . .
H93B H 0.4543 -0.1068 0.0683 0.146 Uiso 1 1 calc R . .
H93C H 0.4503 -0.1872 0.0523 0.146 Uiso 1 1 calc R . .
C94 C 0.3734(2) -0.22000(19) 0.1423(3) 0.0898(17) Uani 1 1 d . . .
H94A H 0.3974 -0.2291 0.1812 0.135 Uiso 1 1 calc R . .
H94B H 0.3770 -0.2565 0.1077 0.135 Uiso 1 1 calc R . .
H94C H 0.3366 -0.2187 0.1591 0.135 Uiso 1 1 calc R . .
N10 N 0.33450(10) -0.05649(12) 0.15498(13) 0.0328(5) Uani 1 1 d . . .
H10 H 0.3165(13) -0.0630(16) 0.1223(17) 0.039 Uiso 1 1 d . . .
N11 N 0.31587(8) -0.00853(11) 0.20278(12) 0.0286(5) Uani 1 1 d . . .
O12 O 0.23749(8) -0.02601(11) 0.14519(11) 0.0445(5) Uani 1 1 d . . .
C12 C 0.26338(11) 0.00259(14) 0.19199(14) 0.0309(6) Uani 1 1 d D . .
C131 C 0.23583(10) 0.05034(14) 0.24069(14) 0.0304(6) Uani 1 1 d D . .
C132 C 0.25062(11) 0.05714(15) 0.30961(15) 0.0362(7) Uani 1 1 d D . .
H132 H 0.2806 0.0328 0.3267 0.043 Uiso 1 1 calc R . .
C133 C 0.22179(12) 0.09931(17) 0.35344(17) 0.0453(8) Uani 1 1 d D . .
H133 H 0.2324 0.1041 0.4003 0.054 Uiso 1 1 calc R . .
C134 C 0.17783(12) 0.13437(17) 0.32964(18) 0.0464(8) Uani 1 1 d D . .
H134 H 0.1580 0.1628 0.3601 0.056 Uiso 1 1 calc R . .
C135 C 0.16295(12) 0.12785(17) 0.26152(18) 0.0456(8) Uani 1 1 d D . .
H135 H 0.1328 0.1520 0.2449 0.055 Uiso 1 1 calc R . .
C136 C 0.19156(11) 0.08637(16) 0.21700(17) 0.0383(7) Uani 1 1 d D . .
H136 H 0.1810 0.0824 0.1700 0.046 Uiso 1 1 calc R . .
C1S C 0.30659(13) 0.17207(17) 0.58453(18) 0.0475(8) Uani 1 1 d D . .
H1S1 H 0.2950 0.1381 0.6195 0.057 Uiso 1 1 calc R . .
H1S2 H 0.2814 0.2111 0.5858 0.057 Uiso 1 1 calc R . .
Cl1 Cl 0.37070(4) 0.20145(5) 0.60523(6) 0.0620(3) Uani 1 1 d D . .
Cl2 Cl 0.30519(5) 0.13419(6) 0.50210(5) 0.0728(3) Uani 1 1 d D . .

loop_
_atom_site_aniso_label
_atom_site_aniso_U_11
_atom_site_aniso_U_22
_atom_site_aniso_U_33
_atom_site_aniso_U_23
_atom_site_aniso_U_13
_atom_site_aniso_U_12
Pd 0.02082(10) 0.02090(10) 0.02484(11) -0.00046(8) -0.00091(8) -0.00053(7)
P1 0.0208(3) 0.0243(3) 0.0256(3) -0.0017(3) -0.0001(3) -0.0013(3)
C111 0.0267(13) 0.0252(13) 0.0266(13) -0.0008(11) -0.0025(11) -0.0042(11)
C112 0.0290(14) 0.0413(17) 0.0309(15) 0.0011(13) 0.0041(12) -0.0040(13)
C113 0.0472(18) 0.054(2) 0.0261(15) -0.0013(14) 0.0012(13) -0.0017(15)
C114 0.0406(17) 0.0408(17) 0.0347(16) 0.0023(13) -0.0123(13) -0.0049(14)
C115 0.0274(14) 0.0316(15) 0.0408(16) 0.0011(12) -0.0046(12) -0.0028(12)
C116 0.0268(14) 0.0288(14) 0.0314(14) -0.0012(12) 0.0005(11) -0.0032(11)
C121 0.0216(12) 0.0298(14) 0.0246(13) 0.0035(11) -0.0029(10) -0.0015(11)
C122 0.0345(15) 0.0296(14) 0.0333(15) 0.0011(12) -0.0029(12) -0.0021(12)
C123 0.0435(17) 0.0339(16) 0.0417(17) 0.0109(14) 0.0012(14) -0.0070(13)
C124 0.0394(17) 0.053(2) 0.0344(16) 0.0100(15) 0.0077(14) -0.0073(15)
C125 0.0399(17) 0.0478(19) 0.0390(17) 0.0005(14) 0.0111(14) 0.0055(15)
C126 0.0399(16) 0.0294(15) 0.0352(16) 0.0038(12) 0.0048(13) 0.0011(13)
C2 0.0271(14) 0.0283(14) 0.0311(14) -0.0056(11) 0.0002(11) -0.0002(11)
C3 0.0240(13) 0.0257(14) 0.0291(14) 0.0001(11) 0.0063(11) -0.0005(11)
C31 0.0308(15) 0.0305(15) 0.0394(16) -0.0046(13) 0.0073(12) 0.0034(12)
C32 0.0433(18) 0.051(2) 0.0414(18) -0.0070(15) 0.0109(14) 0.0093(15)
C33 0.0445(18) 0.0282(16) 0.059(2) -0.0052(14) 0.0076(16) 0.0027(14)
C34 0.0324(16) 0.0380(17) 0.0532(19) -0.0022(15) 0.0053(14) 0.0100(13)
N5 0.0232(11) 0.0272(12) 0.0369(13) -0.0032(10) -0.0020(10) 0.0036(10)
N6 0.0267(11) 0.0249(11) 0.0302(12) -0.0010(9) -0.0032(9) 0.0012(9)
O6 0.0343(11) 0.0414(12) 0.0458(12) 0.0020(10) -0.0147(9) 0.0036(9)
C6 0.0302(14) 0.0263(14) 0.0359(15) 0.0043(12) -0.0062(12) -0.0063(12)
C61 0.0452(17) 0.0323(15) 0.0284(15) 0.0032(12) -0.0084(13) -0.0001(13)
C62 0.051(2) 0.089(3) 0.0410(19) -0.021(2) 0.0048(16) -0.010(2)
C63 0.070(3) 0.130(4) 0.062(3) -0.039(3) 0.020(2) -0.004(3)
C64 0.105(4) 0.080(3) 0.043(2) -0.018(2) 0.009(2) 0.014(3)
C65 0.112(4) 0.051(2) 0.041(2) -0.0138(17) -0.028(2) 0.008(2)
C66 0.064(2) 0.0429(19) 0.050(2) -0.0051(16) -0.0219(17) 0.0033(17)
P7 0.0270(3) 0.0242(4) 0.0284(4) 0.0014(3) -0.0008(3) 0.0023(3)
C711 0.0290(14) 0.0222(13) 0.0399(16) 0.0054(12) -0.0012(12) 0.0032(11)
C712 0.0342(15) 0.0318(15) 0.0463(18) 0.0039(13) 0.0054(13) 0.0064(12)
C713 0.0309(16) 0.0379(18) 0.069(2) 0.0032(16) 0.0111(16) 0.0067(13)
C714 0.0272(15) 0.0321(17) 0.087(3) 0.0067(17) -0.0065(17) 0.0029(13)
C715 0.0403(17) 0.0325(16) 0.058(2) 0.0112(15) -0.0137(16) -0.0035(14)
C716 0.0317(15) 0.0304(15) 0.0439(17) 0.0060(13) -0.0046(13) -0.0044(12)
C721 0.0215(13) 0.0354(15) 0.0315(14) 0.0052(12) -0.0033(11) -0.0023(11)
C722 0.0255(14) 0.0352(15) 0.0392(16) 0.0052(13) -0.0056(12) -0.0017(12)
C723 0.0272(15) 0.0414(17) 0.055(2) 0.0165(15) -0.0062(14) -0.0049(13)
C724 0.0258(15) 0.063(2) 0.0401(18) 0.0175(16) -0.0016(13) -0.0043(14)
C725 0.0353(17) 0.062(2) 0.0334(16) -0.0016(15) 0.0013(13) -0.0014(15)
C726 0.0360(16) 0.0387(16) 0.0378(16) 0.0002(13) 0.0016(13) -0.0037(13)
C8 0.0391(16) 0.0253(14) 0.0356(16) -0.0018(12) 0.0011(13) 0.0088(12)
C9 0.0348(15) 0.0247(14) 0.0329(15) -0.0015(12) 0.0056(12) -0.0007(12)
C91 0.0435(17) 0.0348(16) 0.0388(17) -0.0097(13) 0.0064(14) 0.0064(14)
C92 0.121(4) 0.078(3) 0.063(3) -0.042(2) -0.031(3) 0.037(3)
C93 0.058(3) 0.142(5) 0.093(3) -0.070(3) 0.031(2) -0.016(3)
C94 0.146(5) 0.034(2) 0.089(3) -0.015(2) 0.041(3) -0.001(2)
N10 0.0346(13) 0.0305(13) 0.0333(13) -0.0095(11) -0.0048(10) -0.0003(11)
N11 0.0260(11) 0.0257(12) 0.0340(12) -0.0061(10) -0.0017(10) -0.0016(9)
O12 0.0329(11) 0.0495(13) 0.0512(13) -0.0169(11) -0.0101(10) -0.0055(10)
C12 0.0298(15) 0.0262(14) 0.0367(15) 0.0003(12) -0.0031(12) -0.0045(11)
C131 0.0230(13) 0.0287(14) 0.0394(15) -0.0019(12) -0.0010(11) -0.0080(11)
C132 0.0277(14) 0.0416(17) 0.0394(16) 0.0037(14) 0.0001(13) -0.0013(12)
C133 0.0433(18) 0.054(2) 0.0386(17) -0.0068(15) 0.0084(14) -0.0066(16)
C134 0.0346(17) 0.0446(19) 0.060(2) -0.0080(16) 0.0160(15) -0.0016(14)
C135 0.0279(15) 0.0437(18) 0.065(2) 0.0013(16) 0.0024(15) 0.0050(13)
C136 0.0289(15) 0.0416(17) 0.0444(17) 0.0002(14) -0.0032(13) -0.0037(13)
C1S 0.0503(19) 0.0395(18) 0.053(2) -0.0068(15) 0.0059(16) -0.0040(15)
Cl1 0.0474(5) 0.0558(5) 0.0827(7) -0.0200(5) -0.0028(5) 0.0028(4)
Cl2 0.0831(7) 0.0889(8) 0.0463(5) -0.0131(5) 0.0042(5) -0.0206(6)

loop_
_atom_type_symbol
_atom_type_description
_atom_type_scat_dispersion_real
_atom_type_scat_dispersion_imag
_atom_type_scat_source
C C 0.0033 0.0016 'International Tables Vol C Tables 4.2.6.8 and 6.1.1.4'
H H 0.0000 0.0000 'International Tables Vol C Tables 4.2.6.8 and 6.1.1.4'
Cl Cl 0.1484 0.1585 'International Tables Vol C Tables 4.2.6.8 and 6.1.1.4'
N N 0.0061 0.0033 'International Tables Vol C Tables 4.2.6.8 and 6.1.1.4'
O O 0.0106 0.0060 'International Tables Vol C Tables 4.2.6.8 and 6.1.1.4'
P P 0.1023 0.0942 'International Tables Vol C Tables 4.2.6.8 and 6.1.1.4'
Pd Pd -0.9988 1.0072 'International Tables Vol C Tables 4.2.6.8 and 6.1.1.4'

loop_
_geom_angle_atom_site_label_1
_geom_angle_atom_site_label_2
_geom_angle_atom_site_label_3
_geom_angle
_geom_angle_site_symmetry_1
_geom_angle_site_symmetry_3
_geom_angle_publ_flag
N6 Pd N11 94.64(8) . . ?
N6 Pd P1 80.94(6) . . ?
N11 Pd P1 174.71(6) . . ?
N6 Pd P7 174.78(6) . . ?
N11 Pd P7 82.31(6) . . ?
P1 Pd P7 102.31(3) . . ?
C2 P1 C111 102.54(12) . . ?
C2 P1 C121 109.53(12) . . ?
C111 P1 C121 101.48(11) . . ?
C2 P1 Pd 108.08(9) . . ?
C111 P1 Pd 123.95(8) . . ?
C121 P1 Pd 110.47(8) . . ?
C112 C111 C116 118.7(2) . . ?
C112 C111 P1 119.0(2) . . ?
C116 C111 P1 122.3(2) . . ?
C113 C112 C111 120.4(3) . . ?
C113 C112 H112 119.8 . . ?
C111 C112 H112 119.8 . . ?
C114 C113 C112 120.3(3) . . ?
C114 C113 H113 119.8 . . ?
C112 C113 H113 119.8 . . ?
C115 C114 C113 119.7(3) . . ?
C115 C114 H114 120.2 . . ?
C113 C114 H114 120.2 . . ?
C114 C115 C116 120.7(3) . . ?
C114 C115 H115 119.7 . . ?
C116 C115 H115 119.7 . . ?
C115 C116 C111 120.2(3) . . ?
C115 C116 H116 119.9 . . ?
C111 C116 H116 119.9 . . ?
C122 C121 C126 119.0(2) . . ?
C122 C121 P1 120.4(2) . . ?
C126 C121 P1 120.6(2) . . ?
C121 C122 C123 120.1(3) . . ?
C121 C122 H122 119.9 . . ?
C123 C122 H122 119.9 . . ?
C124 C123 C122 120.6(3) . . ?
C124 C123 H123 119.7 . . ?
C122 C123 H123 119.7 . . ?
C123 C124 C125 120.0(3) . . ?
C123 C124 H124 120.0 . . ?
C125 C124 H124 120.0 . . ?
C124 C125 C126 119.8(3) . . ?
C124 C125 H125 120.1 . . ?
C126 C125 H125 120.1 . . ?
C125 C126 C121 120.5(3) . . ?
C125 C126 H126 119.8 . . ?
C121 C126 H126 119.8 . . ?
C3 C2 P1 127.5(2) . . ?
C3 C2 H2 116.3 . . ?
P1 C2 H2 116.3 . . ?
N5 C3 C2 124.2(2) . . ?
N5 C3 C31 116.3(2) . . ?
C2 C3 C31 119.5(2) . . ?
C34 C31 C32 109.0(2) . . ?
C34 C31 C33 107.9(2) . . ?
C32 C31 C33 109.5(3) . . ?
C34 C31 C3 112.7(2) . . ?
C32 C31 C3 109.5(2) . . ?
C33 C31 C3 108.2(2) . . ?
C31 C32 H32A 109.5 . . ?
C31 C32 H32B 109.5 . . ?
H32A C32 H32B 109.5 . . ?
C31 C32 H32C 109.5 . . ?
H32A C32 H32C 109.5 . . ?
H32B C32 H32C 109.5 . . ?
C31 C33 H33A 109.5 . . ?
C31 C33 H33B 109.5 . . ?
H33A C33 H33B 109.5 . . ?
C31 C33 H33C 109.5 . . ?
H33A C33 H33C 109.5 . . ?
H33B C33 H33C 109.5 . . ?
C31 C34 H34A 109.5 . . ?
C31 C34 H34B 109.5 . . ?
H34A C34 H34B 109.5 . . ?
C31 C34 H34C 109.5 . . ?
H34A C34 H34C 109.5 . . ?
H34B C34 H34C 109.5 . . ?
C3 N5 N6 123.0(2) . . ?
C3 N5 H5 121(2) . . ?
N6 N5 H5 115(2) . . ?
C6 N6 N5 110.2(2) . . ?
C6 N6 Pd 122.59(18) . . ?
N5 N6 Pd 118.99(16) . . ?
O6 C6 N6 123.2(3) . . ?
O6 C6 C61 119.6(2) . . ?
N6 C6 C61 117.0(2) . . ?
C62 C61 C66 118.3(3) . . ?
C62 C61 C6 121.4(3) . . ?
C66 C61 C6 119.9(3) . . ?
C61 C62 C63 121.3(4) . . ?
C61 C62 H62 119.4 . . ?
C63 C62 H62 119.4 . . ?
C64 C63 C62 119.9(4) . . ?
C64 C63 H63 120.0 . . ?
C62 C63 H63 120.0 . . ?
C65 C64 C63 119.7(4) . . ?
C65 C64 H64 120.2 . . ?
C63 C64 H64 120.2 . . ?
C64 C65 C66 120.5(4) . . ?
C64 C65 H65 119.8 . . ?
C66 C65 H65 119.8 . . ?
C61 C66 C65 120.4(4) . . ?
C61 C66 H66 119.8 . . ?
C65 C66 H66 119.8 . . ?
C8 P7 C711 101.31(13) . . ?
C8 P7 C721 109.65(13) . . ?
C711 P7 C721 102.82(12) . . ?
C8 P7 Pd 106.88(10) . . ?
C711 P7 Pd 122.96(9) . . ?
C721 P7 Pd 112.34(9) . . ?
C716 C711 C712 118.5(3) . . ?
C716 C711 P7 123.4(2) . . ?
C712 C711 P7 118.0(2) . . ?
C713 C712 C711 120.6(3) . . ?
C713 C712 H712 119.7 . . ?
C711 C712 H712 119.7 . . ?
C714 C713 C712 120.3(3) . . ?
C714 C713 H713 119.9 . . ?
C712 C713 H713 119.9 . . ?
C715 C714 C713 119.6(3) . . ?
C715 C714 H714 120.2 . . ?
C713 C714 H714 120.2 . . ?
C714 C715 C716 120.9(3) . . ?
C714 C715 H715 119.5 . . ?
C716 C715 H715 119.5 . . ?
C715 C716 C711 120.0(3) . . ?
C715 C716 H716 120.0 . . ?
C711 C716 H716 120.0 . . ?
C726 C721 C722 118.9(3) . . ?
C726 C721 P7 121.6(2) . . ?
C722 C721 P7 119.5(2) . . ?
C723 C722 C721 120.1(3) . . ?
C723 C722 H722 120.0 . . ?
C721 C722 H722 120.0 . . ?
C724 C723 C722 121.0(3) . . ?
C724 C723 H723 119.5 . . ?
C722 C723 H723 119.5 . . ?
C723 C724 C725 119.5(3) . . ?
C723 C724 H724 120.2 . . ?
C725 C724 H724 120.2 . . ?
C724 C725 C726 119.9(3) . . ?
C724 C725 H725 120.0 . . ?
C726 C725 H725 120.0 . . ?
C721 C726 C725 120.6(3) . . ?
C721 C726 H726 119.7 . . ?
C725 C726 H726 119.7 . . ?
C9 C8 P7 128.1(2) . . ?
C9 C8 H8 115.9 . . ?
P7 C8 H8 115.9 . . ?
N10 C9 C8 124.2(3) . . ?
N10 C9 C91 115.6(2) . . ?
C8 C9 C91 120.1(3) . . ?
C93 C91 C94 109.6(4) . . ?
C93 C91 C92 108.6(3) . . ?
C94 C91 C92 107.2(4) . . ?
C93 C91 C9 110.8(3) . . ?
C94 C91 C9 107.2(3) . . ?
C92 C91 C9 113.2(3) . . ?
C91 C92 H92A 109.5 . . ?
C91 C92 H92B 109.5 . . ?
H92A C92 H92B 109.5 . . ?
C91 C92 H92C 109.5 . . ?
H92A C92 H92C 109.5 . . ?
H92B C92 H92C 109.5 . . ?
C91 C93 H93A 109.5 . . ?
C91 C93 H93B 109.5 . . ?
H93A C93 H93B 109.5 . . ?
C91 C93 H93C 109.5 . . ?
H93A C93 H93C 109.5 . . ?
H93B C93 H93C 109.5 . . ?
C91 C94 H94A 109.5 . . ?
C91 C94 H94B 109.5 . . ?
H94A C94 H94B 109.5 . . ?
C91 C94 H94C 109.5 . . ?
H94A C94 H94C 109.5 . . ?
H94B C94 H94C 109.5 . . ?
C9 N10 N11 123.9(2) . . ?
C9 N10 H10 119(2) . . ?
N11 N10 H10 117(2) . . ?
C12 N11 N10 109.4(2) . . ?
C12 N11 Pd 124.38(18) . . ?
N10 N11 Pd 118.08(16) . . ?
O12 C12 N11 123.4(3) . . ?
O12 C12 C131 119.6(2) . . ?
N11 C12 C131 117.1(2) . . ?
C132 C131 C136 118.7(3) . . ?
C132 C131 C12 122.6(3) . . ?
C136 C131 C12 118.5(3) . . ?
C133 C132 C131 120.2(3) . . ?
C133 C132 H132 119.9 . . ?
C131 C132 H132 119.9 . . ?
C134 C133 C132 120.7(3) . . ?
C134 C133 H133 119.7 . . ?
C132 C133 H133 119.7 . . ?
C135 C134 C133 119.5(3) . . ?
C135 C134 H134 120.3 . . ?
C133 C134 H134 120.3 . . ?
C134 C135 C136 120.5(3) . . ?
C134 C135 H135 119.7 . . ?
C136 C135 H135 119.7 . . ?
C135 C136 C131 120.4(3) . . ?
C135 C136 H136 119.8 . . ?
C131 C136 H136 119.8 . . ?
Cl2 C1S Cl1 111.21(19) . . ?
Cl2 C1S H1S1 109.4 . . ?
Cl1 C1S H1S1 109.4 . . ?
Cl2 C1S H1S2 109.4 . . ?
Cl1 C1S H1S2 109.4 . . ?
H1S1 C1S H1S2 108.0 . . ?

loop_
_geom_bond_atom_site_label_1
_geom_bond_atom_site_label_2
_geom_bond_distance
_geom_bond_site_symmetry_2
_geom_bond_publ_flag
Pd N6 2.117(2) . ?
Pd N11 2.127(2) . ?
Pd P1 2.2605(7) . ?
Pd P7 2.2633(7) . ?
P1 C2 1.748(3) . ?
P1 C111 1.828(3) . ?
P1 C121 1.831(3) . ?
C111 C112 1.394(4) . ?
C111 C116 1.397(3) . ?
C112 C113 1.384(4) . ?
C112 H112 0.9500 . ?
C113 C114 1.382(4) . ?
C113 H113 0.9500 . ?
C114 C115 1.375(4) . ?
C114 H114 0.9500 . ?
C115 C116 1.384(4) . ?
C115 H115 0.9500 . ?
C116 H116 0.9500 . ?
C121 C122 1.384(4) . ?
C121 C126 1.396(4) . ?
C122 C123 1.387(4) . ?
C122 H122 0.9500 . ?
C123 C124 1.376(4) . ?
C123 H123 0.9500 . ?
C124 C125 1.379(4) . ?
C124 H124 0.9500 . ?
C125 C126 1.387(4) . ?
C125 H125 0.9500 . ?
C126 H126 0.9500 . ?
C2 C3 1.364(4) . ?
C2 H2 0.9500 . ?
C3 N5 1.333(3) . ?
C3 C31 1.545(4) . ?
C31 C34 1.533(4) . ?
C31 C32 1.538(4) . ?
C31 C33 1.539(4) . ?
C32 H32A 0.9800 . ?
C32 H32B 0.9800 . ?
C32 H32C 0.9800 . ?
C33 H33A 0.9800 . ?
C33 H33B 0.9800 . ?
C33 H33C 0.9800 . ?
C34 H34A 0.9800 . ?
C34 H34B 0.9800 . ?
C34 H34C 0.9800 . ?
N5 N6 1.394(3) . ?
N5 H5 0.79(3) . ?
N6 C6 1.360(3) . ?
O6 C6 1.247(3) . ?
C6 C61 1.496(4) . ?
C61 C62 1.373(4) . ?
C61 C66 1.383(4) . ?
C62 C63 1.389(5) . ?
C62 H62 0.9500 . ?
C63 C64 1.368(6) . ?
C63 H63 0.9500 . ?
C64 C65 1.366(6) . ?
C64 H64 0.9500 . ?
C65 C66 1.392(5) . ?
C65 H65 0.9500 . ?
C66 H66 0.9500 . ?
P7 C8 1.755(3) . ?
P7 C711 1.829(3) . ?
P7 C721 1.833(3) . ?
C711 C716 1.395(4) . ?
C711 C712 1.401(4) . ?
C712 C713 1.385(4) . ?
C712 H712 0.9500 . ?
C713 C714 1.384(5) . ?
C713 H713 0.9500 . ?
C714 C715 1.374(4) . ?
C714 H714 0.9500 . ?
C715 C716 1.393(4) . ?
C715 H715 0.9500 . ?
C716 H716 0.9500 . ?
C721 C726 1.387(4) . ?
C721 C722 1.396(4) . ?
C722 C723 1.384(4) . ?
C722 H722 0.9500 . ?
C723 C724 1.372(4) . ?
C723 H723 0.9500 . ?
C724 C725 1.389(4) . ?
C724 H724 0.9500 . ?
C725 C726 1.393(4) . ?
C725 H725 0.9500 . ?
C726 H726 0.9500 . ?
C8 C9 1.365(4) . ?
C8 H8 0.9500 . ?
C9 N10 1.337(4) . ?
C9 C91 1.543(4) . ?
C91 C93 1.509(5) . ?
C91 C94 1.521(5) . ?
C91 C92 1.525(5) . ?
C92 H92A 0.9800 . ?
C92 H92B 0.9800 . ?
C92 H92C 0.9800 . ?
C93 H93A 0.9800 . ?
C93 H93B 0.9800 . ?
C93 H93C 0.9800 . ?
C94 H94A 0.9800 . ?
C94 H94B 0.9800 . ?
C94 H94C 0.9800 . ?
N10 N11 1.395(3) . ?
N10 H10 0.79(3) . ?
N11 C12 1.355(3) . ?
O12 C12 1.246(3) . ?
C12 C131 1.494(4) . ?
C131 C132 1.390(4) . ?
C131 C136 1.394(4) . ?
C132 C133 1.385(4) . ?
C132 H132 0.9500 . ?
C133 C134 1.379(4) . ?
C133 H133 0.9500 . ?
C134 C135 1.375(5) . ?
C134 H134 0.9500 . ?
C135 C136 1.383(4) . ?
C135 H135 0.9500 . ?
C136 H136 0.9500 . ?
C1S Cl2 1.756(3) . ?
C1S Cl1 1.758(3) . ?
C1S H1S1 0.9900 . ?
C1S H1S2 0.9900 . ?
